data_4502657
loop_
_publ_author_name
'Hua, Qin'
'Zhao, Yue'
'Xu, Guan-Cheng'
'Chen, Man-Sheng'
'Su, Zhi'
'Cai, Kai'
'Sun, Wei-Yin'

_publ_section_title
;
 Synthesis, Structures, and Properties of Zinc(II) and Cadmium(II)
 Complexes with 1,2,4,5-Tetrakis(imidazol-1-ylmethyl)benzene and
 Multicarboxylate Ligands
;
_journal_issue 6
_journal_name_full 'Crystal Growth &amp; Design'
_journal_page_first 2553
_journal_paper_doi 10.1021/cg901480y
_journal_volume 10
_journal_year 2010
_chemical_formula_sum 'C40 H28 N8 O17 Zn3'
_chemical_formula_weight 1088.81
_chemical_name_systematic
; 
 ? 
;
_space_group_IT_number 15
_symmetry_cell_setting monoclinic
_symmetry_space_group_name_Hall '-C 2yc'
_symmetry_space_group_name_H-M 'C 1 2/c 1'
_atom_sites_solution_hydrogens geom
_atom_sites_solution_primary direct
_atom_sites_solution_secondary difmap
_audit_creation_method SHELXL-97
_cell_angle_alpha 90.00
_cell_angle_beta 119.188(2)
_cell_angle_gamma 90.00
_cell_formula_units_Z 4
_cell_length_a 27.573(3)
_cell_length_b 11.0654(12)
_cell_length_c 16.6196(18)
_cell_measurement_reflns_used 1678
_cell_measurement_temperature 293(2)
_cell_measurement_theta_max 21.55
_cell_measurement_theta_min 2.69
_cell_volume 4426.9(8)
_computing_structure_refinement 'SHELXL-97 (Sheldrick, 1997)'
_computing_structure_solution 'SHELXS-97 (Sheldrick, 1990)'
_diffrn_ambient_temperature 293(2)
_diffrn_measured_fraction_theta_full 0.996
_diffrn_measured_fraction_theta_max 0.996
_diffrn_radiation_monochromator graphite
_diffrn_radiation_source 'fine-focus sealed tube'
_diffrn_radiation_type MoK\a
_diffrn_radiation_wavelength 0.71073
_diffrn_reflns_av_R_equivalents 0.0553
_diffrn_reflns_av_sigmaI/netI 0.0896
_diffrn_reflns_limit_h_max 33
_diffrn_reflns_limit_h_min -29
_diffrn_reflns_limit_k_max 10
_diffrn_reflns_limit_k_min -13
_diffrn_reflns_limit_l_max 19
_diffrn_reflns_limit_l_min -20
_diffrn_reflns_number 11191
_diffrn_reflns_theta_full 25.50
_diffrn_reflns_theta_max 25.50
_diffrn_reflns_theta_min 2.03
_exptl_absorpt_coefficient_mu 1.696
_exptl_absorpt_correction_T_max 0.8097
_exptl_absorpt_correction_T_min 0.7500
_exptl_absorpt_correction_type multi-scan
_exptl_absorpt_process_details 'SADABS; Bruker, 2000'
_exptl_crystal_colour colorless
_exptl_crystal_density_diffrn 1.634
_exptl_crystal_density_method 'not measured'
_exptl_crystal_description block
_exptl_crystal_F_000 2200
_exptl_crystal_size_max 0.18
_exptl_crystal_size_mid 0.15
_exptl_crystal_size_min 0.13
_refine_diff_density_max 0.687
_refine_diff_density_min -0.513
_refine_diff_density_rms 0.085
_refine_ls_extinction_method none
_refine_ls_goodness_of_fit_ref 0.907
_refine_ls_hydrogen_treatment constr
_refine_ls_matrix_type full
_refine_ls_number_parameters 308
_refine_ls_number_reflns 4104
_refine_ls_number_restraints 0
_refine_ls_restrained_S_all 0.907
_refine_ls_R_factor_all 0.0828
_refine_ls_R_factor_gt 0.0515
_refine_ls_shift/su_max 0.001
_refine_ls_shift/su_mean 0.000
_refine_ls_structure_factor_coef Fsqd
_refine_ls_weighting_details 'calc w=1/[\s^2^(Fo^2^)+(0.0448P)^2^+0.0000P] where P=(Fo^2^+2Fc^2^)/3'
_refine_ls_weighting_scheme calc
_refine_ls_wR_factor_gt 0.1037
_refine_ls_wR_factor_ref 0.1124
_reflns_number_gt 2675
_reflns_number_total 4104
_reflns_threshold_expression >2sigma(I)
_cod_data_source_file cg901480y_si_002.cif
_cod_data_source_block 4
_cod_depositor_comments
;
The following automatic conversions were performed:

'_symmetry_cell_setting' value 'Monoclinic' changed to 'monoclinic'
according to /home/saulius/struct/CIF-dictionaries/cif_core.dic
dictionary named 'cif_core.dic' version 2.4.2 from 2011-04-26.

Automatic conversion script
Id: cif_fix_values 1715 2011-07-08 13:25:40Z adriana 
;
_cod_original_sg_symbol_H-M C2/c
_cod_database_code 4502657

loop_
_symmetry_equiv_pos_as_xyz
'x, y, z'
'-x, y, -z+1/2'
'x+1/2, y+1/2, z'
'-x+1/2, y+1/2, -z+1/2'
'-x, -y, -z'
'x, -y, z-1/2'
'-x+1/2, -y+1/2, -z'
'x+1/2, -y+1/2, z-1/2'

loop_
_atom_site_label
_atom_site_type_symbol
_atom_site_fract_x
_atom_site_fract_y
_atom_site_fract_z
_atom_site_U_iso_or_equiv
_atom_site_adp_type
_atom_site_occupancy
_atom_site_symmetry_multiplicity
_atom_site_calc_flag
_atom_site_refinement_flags
O3 O 0.20182(17) -0.0348(3) 1.0995(3) 0.0708(12) Uani 1 1 d .
O4 O 0.26390(15) -0.0878(3) 1.0617(2) 0.0601(11) Uani 1 1 d .
O6 O 0.21336(14) 0.2540(3) 0.7269(2) 0.0493(9) Uani 1 1 d .
C5 C 0.2248(2) -0.0189(5) 1.0531(3) 0.0502(15) Uani 1 1 d .
Zn1 Zn 0.0000 0.45404(6) 0.7500 0.0311(2) Uani 1 2 d S
Zn2 Zn 0.25044(2) 0.70627(6) 0.84854(4) 0.0452(2) Uani 1 1 d .
N3 N 0.12522(14) 0.9562(3) 0.7320(2) 0.0333(9) Uani 1 1 d .
C15 C 0.02670(17) 0.9113(4) 0.5628(3) 0.0324(11) Uani 1 1 d .
H15 H 0.0449 0.8510 0.6063 0.039 Uiso 1 1 calc R
N2 N -0.01363(16) 0.6706(3) 0.5365(3) 0.0369(10) Uani 1 1 d .
O1 O 0.07035(12) 0.3704(3) 0.7982(2) 0.0486(9) Uani 1 1 d .
N4 N 0.18117(14) 0.8067(3) 0.8010(2) 0.0379(10) Uani 1 1 d .
N1 N 0.00577(14) 0.5575(3) 0.6561(3) 0.0346(10) Uani 1 1 d .
C2 C 0.13989(17) 0.2336(4) 0.8939(3) 0.0297(11) Uani 1 1 d .
C14 C -0.02017(17) 0.8823(4) 0.4824(3) 0.0289(11) Uani 1 1 d .
C7 C 0.21433(18) 0.1842(4) 0.8620(3) 0.0328(11) Uani 1 1 d .
C16 C 0.04768(16) 1.0269(4) 0.5813(3) 0.0293(11) Uani 1 1 d .
C1 C 0.0859(2) 0.2991(5) 0.8647(3) 0.0411(12) Uani 1 1 d .
C11 C 0.0373(2) 0.6230(4) 0.5648(3) 0.0421(13) Uani 1 1 d .
H11 H 0.0599 0.6356 0.5384 0.050 Uiso 1 1 calc R
O1W O 0.30558(13) 0.8127(3) 0.9588(2) 0.0549(10) Uani 1 1 d .
C17 C 0.09971(17) 1.0590(4) 0.6705(3) 0.0404(13) Uani 1 1 d .
H17A H 0.1267 1.0942 0.6558 0.048 Uiso 1 1 calc R
H17B H 0.0903 1.1198 0.7027 0.048 Uiso 1 1 calc R
C3 C 0.15933(19) 0.1469(4) 0.9630(3) 0.0366(12) Uani 1 1 d .
H3 H 0.1406 0.1334 0.9960 0.044 Uiso 1 1 calc R
C9 C 0.16773(18) 0.2509(4) 0.8444(3) 0.0305(11) Uani 1 1 d .
H9 H 0.1547 0.3090 0.7981 0.037 Uiso 1 1 calc R
C12 C -0.03080(19) 0.6284(4) 0.5930(3) 0.0387(12) Uani 1 1 d .
H12 H -0.0650 0.6472 0.5882 0.046 Uiso 1 1 calc R
C4 C 0.20637(19) 0.0806(4) 0.9830(3) 0.0348(12) Uani 1 1 d .
C10 C 0.04892(19) 0.5541(4) 0.6381(3) 0.0403(13) Uani 1 1 d .
H10 H 0.0816 0.5105 0.6718 0.048 Uiso 1 1 calc R
C13 C -0.04233(19) 0.7542(4) 0.4603(3) 0.0422(13) Uani 1 1 d .
H13A H -0.0815 0.7549 0.4425 0.051 Uiso 1 1 calc R
H13B H -0.0391 0.7253 0.4079 0.051 Uiso 1 1 calc R
C6 C 0.23333(18) 0.1004(4) 0.9325(3) 0.0359(12) Uani 1 1 d .
H6 H 0.2651 0.0560 0.9463 0.043 Uiso 1 1 calc R
C20 C 0.16879(18) 0.8941(4) 0.7410(3) 0.0375(12) Uani 1 1 d .
H20 H 0.1879 0.9104 0.7091 0.045 Uiso 1 1 calc R
C19 C 0.14365(19) 0.8138(5) 0.8312(3) 0.0481(14) Uani 1 1 d .
H19 H 0.1422 0.7627 0.8744 0.058 Uiso 1 1 calc R
C18 C 0.10889(19) 0.9060(5) 0.7890(3) 0.0446(13) Uani 1 1 d .
H18 H 0.0794 0.9306 0.7973 0.054 Uiso 1 1 calc R
O2 O 0.05744(17) 0.2733(4) 0.9004(3) 0.0933(16) Uani 1 1 d .
O3W O 0.34880(17) 0.0457(5) 0.3865(4) 0.140(2) Uani 1 1 d .
O2W O 0.0000 0.9182(5) 0.2500 0.106(2) Uani 1 2 d S
O5 O 0.28110(17) 0.1355(4) 0.8161(3) 0.0842(14) Uani 1 1 d .
C8 C 0.2389(2) 0.1923(4) 0.7993(4) 0.0415(13) Uani 1 1 d .

loop_
_atom_site_aniso_label
_atom_site_aniso_U_11
_atom_site_aniso_U_22
_atom_site_aniso_U_33
_atom_site_aniso_U_23
_atom_site_aniso_U_13
_atom_site_aniso_U_12
O3 0.123(4) 0.055(3) 0.060(3) 0.021(2) 0.064(3) 0.025(2)
O4 0.068(3) 0.051(2) 0.053(2) 0.024(2) 0.023(2) 0.027(2)
O6 0.055(2) 0.063(2) 0.040(2) -0.0027(19) 0.0311(19) -0.0017(19)
C5 0.067(4) 0.040(3) 0.030(3) 0.000(3) 0.014(3) 0.010(3)
Zn1 0.0308(4) 0.0288(4) 0.0342(4) 0.000 0.0162(4) 0.000
Zn2 0.0456(4) 0.0552(4) 0.0410(4) 0.0184(3) 0.0260(3) 0.0179(3)
N3 0.025(2) 0.036(2) 0.022(2) 0.0040(18) -0.0020(17) 0.0010(18)
C15 0.037(3) 0.022(2) 0.028(3) 0.007(2) 0.007(2) 0.003(2)
N2 0.040(2) 0.022(2) 0.037(2) 0.0062(18) 0.010(2) -0.0036(18)
O1 0.042(2) 0.057(2) 0.051(2) 0.0270(19) 0.0266(18) 0.0228(18)
N4 0.031(2) 0.047(3) 0.033(2) 0.018(2) 0.0143(19) 0.0162(19)
N1 0.032(2) 0.030(2) 0.040(2) 0.0083(19) 0.0170(19) 0.0034(18)
C2 0.033(3) 0.029(3) 0.026(2) -0.002(2) 0.013(2) 0.001(2)
C14 0.031(3) 0.022(2) 0.024(2) 0.002(2) 0.005(2) -0.001(2)
C7 0.034(3) 0.026(3) 0.034(3) -0.006(2) 0.013(2) -0.003(2)
C16 0.027(2) 0.027(3) 0.026(2) 0.001(2) 0.007(2) -0.001(2)
C1 0.044(3) 0.043(3) 0.046(3) 0.003(3) 0.029(3) 0.006(3)
C11 0.048(3) 0.040(3) 0.046(3) 0.007(3) 0.029(3) 0.002(3)
O1W 0.055(2) 0.061(2) 0.037(2) 0.0077(18) 0.0133(18) 0.0145(19)
C17 0.038(3) 0.030(3) 0.031(3) 0.006(2) -0.001(2) 0.000(2)
C3 0.045(3) 0.041(3) 0.030(3) 0.000(2) 0.022(2) 0.004(2)
C9 0.034(3) 0.026(3) 0.026(2) -0.001(2) 0.010(2) -0.002(2)
C12 0.030(3) 0.032(3) 0.047(3) 0.003(2) 0.014(2) -0.002(2)
C4 0.045(3) 0.031(3) 0.025(3) 0.002(2) 0.014(2) 0.005(2)
C10 0.039(3) 0.034(3) 0.050(3) 0.011(2) 0.024(3) 0.010(2)
C13 0.047(3) 0.030(3) 0.033(3) 0.008(2) 0.006(2) -0.003(2)
C6 0.029(3) 0.031(3) 0.039(3) -0.006(2) 0.010(2) 0.007(2)
C20 0.031(3) 0.049(3) 0.027(3) 0.007(2) 0.010(2) 0.002(2)
C19 0.039(3) 0.063(4) 0.039(3) 0.024(3) 0.017(3) 0.011(3)
C18 0.032(3) 0.063(4) 0.036(3) 0.010(3) 0.015(2) 0.006(3)
O2 0.096(3) 0.124(4) 0.101(4) 0.061(3) 0.080(3) 0.063(3)
O3W 0.079(3) 0.132(5) 0.243(7) -0.103(5) 0.105(4) -0.044(3)
O2W 0.066(4) 0.076(5) 0.171(7) 0.000 0.055(4) 0.000
O5 0.084(3) 0.077(3) 0.132(4) 0.033(3) 0.084(3) 0.031(3)
C8 0.044(3) 0.031(3) 0.058(4) -0.013(3) 0.032(3) -0.010(2)

loop_
_atom_type_symbol
_atom_type_description
_atom_type_scat_dispersion_real
_atom_type_scat_dispersion_imag
_atom_type_scat_source
C C 0.0033 0.0016 'International Tables Vol C Tables 4.2.6.8 and 6.1.1.4'
H H 0.0000 0.0000 'International Tables Vol C Tables 4.2.6.8 and 6.1.1.4'
N N 0.0061 0.0033 'International Tables Vol C Tables 4.2.6.8 and 6.1.1.4'
O O 0.0106 0.0060 'International Tables Vol C Tables 4.2.6.8 and 6.1.1.4'
Zn Zn 0.2839 1.4301 'International Tables Vol C Tables 4.2.6.8 and 6.1.1.4'

loop_
_geom_angle_atom_site_label_1
_geom_angle_atom_site_label_2
_geom_angle_atom_site_label_3
_geom_angle
_geom_angle_site_symmetry_1
_geom_angle_site_symmetry_3
C5 O3 Zn2 88.6(3) . 7_557
C5 O4 Zn2 90.7(3) . 7_557
C8 O6 Zn2 103.7(3) . 4_546
O3 C5 O4 120.9(5) . .
O3 C5 C4 120.6(5) . .
O4 C5 C4 118.5(5) . .
O3 C5 Zn2 62.2(3) . 7_557
O4 C5 Zn2 59.1(3) . 7_557
C4 C5 Zn2 171.8(3) . 7_557
O1 Zn1 O1 122.9(2) 2_556 .
O1 Zn1 N1 98.70(14) 2_556 2_556
O1 Zn1 N1 113.29(14) . 2_556
O1 Zn1 N1 113.29(14) 2_556 .
O1 Zn1 N1 98.70(14) . .
N1 Zn1 N1 110.3(2) 2_556 .
N4 Zn2 O6 105.96(15) . 4_556
N4 Zn2 O1W 100.30(14) . .
O6 Zn2 O1W 91.64(14) 4_556 .
N4 Zn2 O4 98.50(15) . 7_557
O6 Zn2 O4 154.16(14) 4_556 7_557
O1W Zn2 O4 92.09(14) . 7_557
N4 Zn2 O3 153.10(16) . 7_557
O6 Zn2 O3 94.90(14) 4_556 7_557
O1W Zn2 O3 95.79(14) . 7_557
O4 Zn2 O3 59.28(14) 7_557 7_557
N4 Zn2 C5 127.94(18) . 7_557
O6 Zn2 C5 124.01(17) 4_556 7_557
O1W Zn2 C5 92.52(14) . 7_557
O4 Zn2 C5 30.25(15) 7_557 7_557
O3 Zn2 C5 29.16(15) 7_557 7_557
C20 N3 C18 107.5(4) . .
C20 N3 C17 125.7(4) . .
C18 N3 C17 126.8(4) . .
C14 C15 C16 122.0(4) . .
C14 C15 H15 119.0 . .
C16 C15 H15 119.0 . .
C12 N2 C11 106.6(4) . .
C12 N2 C13 127.7(4) . .
C11 N2 C13 125.7(4) . .
C1 O1 Zn1 120.6(3) . .
C20 N4 C19 106.1(4) . .
C20 N4 Zn2 123.5(3) . .
C19 N4 Zn2 129.7(3) . .
C12 N1 C10 104.8(4) . .
C12 N1 Zn1 130.3(3) . .
C10 N1 Zn1 124.4(3) . .
C9 C2 C3 119.0(4) . .
C9 C2 C1 119.2(4) . .
C3 C2 C1 121.4(4) . .
C15 C14 C16 118.7(4) . 5_576
C15 C14 C13 122.2(4) . .
C16 C14 C13 119.1(4) 5_576 .
C6 C7 C9 117.8(4) . .
C6 C7 C8 121.1(4) . .
C9 C7 C8 120.7(4) . .
C15 C16 C14 119.3(4) . 5_576
C15 C16 C17 121.9(4) . .
C14 C16 C17 118.7(4) 5_576 .
O2 C1 O1 123.4(5) . .
O2 C1 C2 119.8(5) . .
O1 C1 C2 116.5(4) . .
C10 C11 N2 106.6(4) . .
C10 C11 H11 126.7 . .
N2 C11 H11 126.7 . .
N3 C17 C16 113.8(3) . .
N3 C17 H17A 108.8 . .
C16 C17 H17A 108.8 . .
N3 C17 H17B 108.8 . .
C16 C17 H17B 108.8 . .
H17A C17 H17B 107.7 . .
C4 C3 C2 120.3(4) . .
C4 C3 H3 119.9 . .
C2 C3 H3 119.9 . .
C7 C9 C2 121.8(4) . .
C7 C9 H9 119.1 . .
C2 C9 H9 119.1 . .
N1 C12 N2 112.2(4) . .
N1 C12 H12 123.9 . .
N2 C12 H12 123.9 . .
C3 C4 C6 119.3(4) . .
C3 C4 C5 120.0(5) . .
C6 C4 C5 120.5(4) . .
C11 C10 N1 109.8(4) . .
C11 C10 H10 125.1 . .
N1 C10 H10 125.1 . .
N2 C13 C14 113.6(3) . .
N2 C13 H13A 108.8 . .
C14 C13 H13A 108.8 . .
N2 C13 H13B 108.8 . .
C14 C13 H13B 108.8 . .
H13A C13 H13B 107.7 . .
C7 C6 C4 121.8(4) . .
C7 C6 H6 119.1 . .
C4 C6 H6 119.1 . .
N4 C20 N3 110.7(4) . .
N4 C20 H20 124.7 . .
N3 C20 H20 124.7 . .
C18 C19 N4 109.3(4) . .
C18 C19 H19 125.3 . .
N4 C19 H19 125.3 . .
C19 C18 N3 106.4(4) . .
C19 C18 H18 126.8 . .
N3 C18 H18 126.8 . .
O5 C8 O6 121.4(5) . .
O5 C8 C7 120.7(5) . .
O6 C8 C7 117.8(4) . .

loop_
_geom_bond_atom_site_label_1
_geom_bond_atom_site_label_2
_geom_bond_distance
_geom_bond_site_symmetry_2
O3 C5 1.228(6) .
O3 Zn2 2.229(4) 7_557
O4 C5 1.270(6) .
O4 Zn2 2.162(4) 7_557
O6 C8 1.258(6) .
O6 Zn2 2.017(3) 4_546
C5 C4 1.501(6) .
C5 Zn2 2.520(5) 7_557
Zn1 O1 1.935(3) 2_556
Zn1 O1 1.935(3) .
Zn1 N1 2.003(4) 2_556
Zn1 N1 2.003(4) .
Zn2 N4 2.009(4) .
Zn2 O6 2.017(3) 4_556
Zn2 O1W 2.083(3) .
Zn2 O4 2.162(4) 7_557
Zn2 O3 2.229(4) 7_557
Zn2 C5 2.520(5) 7_557
N3 C20 1.327(5) .
N3 C18 1.351(6) .
N3 C17 1.460(5) .
C15 C14 1.369(5) .
C15 C16 1.376(6) .
C15 H15 0.9300 .
N2 C12 1.326(6) .
N2 C11 1.352(5) .
N2 C13 1.452(5) .
O1 C1 1.252(5) .
N4 C20 1.309(5) .
N4 C19 1.354(6) .
N1 C12 1.304(5) .
N1 C10 1.362(5) .
C2 C9 1.385(6) .
C2 C3 1.387(6) .
C2 C1 1.509(6) .
C14 C16 1.386(5) 5_576
C14 C13 1.517(6) .
C7 C6 1.382(6) .
C7 C9 1.384(6) .
C7 C8 1.496(6) .
C16 C14 1.386(5) 5_576
C16 C17 1.520(5) .
C1 O2 1.225(6) .
C11 C10 1.337(6) .
C11 H11 0.9300 .
C17 H17A 0.9700 .
C17 H17B 0.9700 .
C3 C4 1.383(6) .
C3 H3 0.9300 .
C9 H9 0.9300 .
C12 H12 0.9300 .
C4 C6 1.383(6) .
C10 H10 0.9300 .
C13 H13A 0.9700 .
C13 H13B 0.9700 .
C6 H6 0.9300 .
C20 H20 0.9300 .
C19 C18 1.340(6) .
C19 H19 0.9300 .
C18 H18 0.9300 .
O5 C8 1.230(5) .

loop_
_geom_torsion_atom_site_label_1
_geom_torsion_atom_site_label_2
_geom_torsion_atom_site_label_3
_geom_torsion_atom_site_label_4
_geom_torsion
_geom_torsion_site_symmetry_1
_geom_torsion_site_symmetry_4
Zn2 O3 C5 O4 -7.2(5) 7_557 .
Zn2 O3 C5 C4 171.2(4) 7_557 .
Zn2 O4 C5 O3 7.4(5) 7_557 .
Zn2 O4 C5 C4 -171.0(4) 7_557 .
O1 Zn1 O1 C1 -59.2(4) 2_556 .
N1 Zn1 O1 C1 59.1(4) 2_556 .
N1 Zn1 O1 C1 175.7(4) . .
O6 Zn2 N4 C20 -7.4(4) 4_556 .
O1W Zn2 N4 C20 87.3(4) . .
O4 Zn2 N4 C20 -179.0(4) 7_557 .
O3 Zn2 N4 C20 -146.9(4) 7_557 .
C5 Zn2 N4 C20 -171.3(3) 7_557 .
O6 Zn2 N4 C19 -176.3(4) 4_556 .
O1W Zn2 N4 C19 -81.6(4) . .
O4 Zn2 N4 C19 12.1(5) 7_557 .
O3 Zn2 N4 C19 44.2(6) 7_557 .
C5 Zn2 N4 C19 19.9(5) 7_557 .
O1 Zn1 N1 C12 41.3(4) 2_556 .
O1 Zn1 N1 C12 172.9(4) . .
N1 Zn1 N1 C12 -68.2(4) 2_556 .
O1 Zn1 N1 C10 -129.2(4) 2_556 .
O1 Zn1 N1 C10 2.3(4) . .
N1 Zn1 N1 C10 121.2(4) 2_556 .
C16 C15 C14 C16 -1.2(8) . 5_576
C16 C15 C14 C13 177.8(4) . .
C14 C15 C16 C14 1.2(8) . 5_576
C14 C15 C16 C17 -180.0(4) . .
Zn1 O1 C1 O2 3.5(8) . .
Zn1 O1 C1 C2 176.9(3) . .
C9 C2 C1 O2 170.9(5) . .
C3 C2 C1 O2 -2.3(7) . .
C9 C2 C1 O1 -2.8(6) . .
C3 C2 C1 O1 -175.9(4) . .
C12 N2 C11 C10 -0.3(5) . .
C13 N2 C11 C10 178.1(4) . .
C20 N3 C17 C16 99.7(5) . .
C18 N3 C17 C16 -79.6(6) . .
C15 C16 C17 N3 1.5(7) . .
C14 C16 C17 N3 -179.7(4) 5_576 .
C9 C2 C3 C4 1.1(6) . .
C1 C2 C3 C4 174.3(4) . .
C6 C7 C9 C2 -1.3(6) . .
C8 C7 C9 C2 171.4(4) . .
C3 C2 C9 C7 0.0(6) . .
C1 C2 C9 C7 -173.3(4) . .
C10 N1 C12 N2 -0.3(5) . .
Zn1 N1 C12 N2 -172.2(3) . .
C11 N2 C12 N1 0.4(5) . .
C13 N2 C12 N1 -178.0(4) . .
C2 C3 C4 C6 -0.9(7) . .
C2 C3 C4 C5 -175.7(4) . .
O3 C5 C4 C3 -7.1(7) . .
O4 C5 C4 C3 171.4(4) . .
Zn2 C5 C4 C3 101(3) 7_557 .
O3 C5 C4 C6 178.2(5) . .
O4 C5 C4 C6 -3.3(7) . .
Zn2 C5 C4 C6 -74(3) 7_557 .
N2 C11 C10 N1 0.2(5) . .
C12 N1 C10 C11 0.0(5) . .
Zn1 N1 C10 C11 172.6(3) . .
C12 N2 C13 C14 102.2(5) . .
C11 N2 C13 C14 -75.9(6) . .
C15 C14 C13 N2 7.5(7) . .
C16 C14 C13 N2 -173.5(4) 5_576 .
C9 C7 C6 C4 1.5(6) . .
C8 C7 C6 C4 -171.1(4) . .
C3 C4 C6 C7 -0.4(7) . .
C5 C4 C6 C7 174.3(4) . .
C19 N4 C20 N3 0.1(5) . .
Zn2 N4 C20 N3 -171.0(3) . .
C18 N3 C20 N4 0.0(5) . .
C17 N3 C20 N4 -179.5(4) . .
C20 N4 C19 C18 -0.1(6) . .
Zn2 N4 C19 C18 170.2(3) . .
N4 C19 C18 N3 0.1(6) . .
C20 N3 C18 C19 0.0(5) . .
C17 N3 C18 C19 179.4(4) . .
Zn2 O6 C8 O5 9.9(6) 4_546 .
Zn2 O6 C8 C7 -166.5(3) 4_546 .
C6 C7 C8 O5 -9.4(7) . .
C9 C7 C8 O5 178.2(4) . .
C6 C7 C8 O6 167.1(4) . .
C9 C7 C8 O6 -5.4(6) . .
